data_4100850
_journal_name_full 'Journal of the American Chemical Society'
_journal_year 2005
_chemical_formula_sum 'C17 H22 Mo'
_chemical_formula_weight 322.29
_space_group_IT_number 14
_symmetry_cell_setting monoclinic
_symmetry_space_group_name_Hall '-P 2ybc'
_symmetry_space_group_name_H-M 'P 1 21/c 1'
_cell_angle_alpha 90.00
_cell_angle_beta 92.6584(18)
_cell_angle_gamma 90.00
_cell_formula_units_Z 4
_cell_length_a 6.0180(1)
_cell_length_b 12.2151(4)
_cell_length_c 19.3869(6)
_cell_measurement_temperature 150(1)
_cell_volume 1423.61(7)
_diffrn_ambient_temperature 150(1)
_exptl_crystal_density_diffrn 1.504
_cod_original_sg_symbol_H-M 'P 21/c'
_cod_database_code 4100850

loop_
_symmetry_equiv_pos_as_xyz
'x, y, z'
'-x, y+1/2, -z+1/2'
'-x, -y, -z'
'x, -y-1/2, z-1/2'

loop_
_atom_site_label
_atom_site_type_symbol
_atom_site_fract_x
_atom_site_fract_y
_atom_site_fract_z
_atom_site_U_iso_or_equiv
_atom_site_adp_type
_atom_site_occupancy
_atom_site_symmetry_multiplicity
_atom_site_calc_flag
_atom_site_refinement_flags
_atom_site_disorder_assembly
_atom_site_disorder_group
Mo1 Mo 0.20691(2) 0.349270(12) 0.352625(8) 0.01750(8) Uani 1 1 d . . .
C1 C 0.1499(4) 0.53480(17) 0.36369(13) 0.0351(5) Uani 1 1 d . . .
C2 C 0.1936(4) 0.51671(18) 0.29473(13) 0.0377(5) Uani 1 1 d . . .
C3 C 0.4115(4) 0.47668(17) 0.29081(12) 0.0335(5) Uani 1 1 d . . .
C4 C 0.5078(4) 0.46891(17) 0.35723(12) 0.0317(5) Uani 1 1 d . . .
C5 C 0.3454(4) 0.50447(17) 0.40312(12) 0.0314(5) Uani 1 1 d . . .
C6 C -0.0862(4) 0.28042(19) 0.28610(12) 0.0343(5) Uani 1 1 d . . .
C7 C 0.1083(4) 0.28375(19) 0.24718(12) 0.0341(5) Uani 1 1 d . . .
C8 C 0.2665(4) 0.21016(18) 0.27666(12) 0.0337(5) Uani 1 1 d . . .
C9 C 0.1677(4) 0.16015(17) 0.33290(13) 0.0324(5) Uani 1 1 d . . .
C10 C -0.0462(4) 0.20341(18) 0.33871(12) 0.0322(5) Uani 1 1 d . . .
C11 C 0.0423(3) 0.33686(16) 0.45482(10) 0.0230(4) Uani 1 1 d . . .
C12 C 0.1942(3) 0.24610(16) 0.48416(10) 0.0237(4) Uani 1 1 d . . .
C13 C 0.3964(3) 0.26745(16) 0.44152(10) 0.0217(4) Uani 1 1 d . . .
C14 C 0.2366(4) 0.24453(17) 0.56290(11) 0.0274(4) Uani 1 1 d . . .
C15 C 0.3850(4) 0.15238(16) 0.58768(11) 0.0283(4) Uani 1 1 d . . .
C16 C 0.5902(4) 0.1709(2) 0.61470(15) 0.0452(6) Uani 1 1 d . . .
C17 C 0.2965(5) 0.0404(2) 0.58003(17) 0.0454(6) Uani 1 1 d . . .
H1 H 0.021(4) 0.561(2) 0.3806(13) 0.039(7) Uiso 1 1 d . . .
H2 H 0.092(5) 0.529(2) 0.2598(14) 0.051(8) Uiso 1 1 d . . .
H3 H 0.474(4) 0.457(2) 0.2514(14) 0.044(7) Uiso 1 1 d . . .
H4 H 0.653(4) 0.446(2) 0.3691(13) 0.044(7) Uiso 1 1 d . . .
H5 H 0.367(4) 0.507(2) 0.4485(13) 0.038(7) Uiso 1 1 d . . .
H6 H -0.217(5) 0.318(2) 0.2787(14) 0.050(8) Uiso 1 1 d . . .
H7 H 0.125(4) 0.325(2) 0.2089(14) 0.039(7) Uiso 1 1 d . . .
H8 H 0.399(4) 0.195(2) 0.2582(13) 0.037(7) Uiso 1 1 d . . .
H9 H 0.231(4) 0.110(2) 0.3620(13) 0.041(7) Uiso 1 1 d . . .
H10 H -0.148(4) 0.187(2) 0.3725(13) 0.040(7) Uiso 1 1 d . . .
H11A H -0.115(4) 0.3202(19) 0.4529(12) 0.029(6) Uiso 1 1 d . . .
H11B H 0.067(4) 0.4016(19) 0.4794(12) 0.029(6) Uiso 1 1 d . . .
H12 H 0.122(4) 0.1749(19) 0.4712(12) 0.030(6) Uiso 1 1 d . . .
H13A H 0.483(4) 0.2020(19) 0.4300(11) 0.025(5) Uiso 1 1 d . . .
H13B H 0.486(4) 0.324(2) 0.4634(13) 0.033(6) Uiso 1 1 d . . .
H14A H 0.090(4) 0.2413(18) 0.5839(12) 0.030(6) Uiso 1 1 d . . .
H14B H 0.300(4) 0.314(2) 0.5777(12) 0.036(6) Uiso 1 1 d . . .
H16A H 0.691(5) 0.108(2) 0.6328(14) 0.051(8) Uiso 1 1 d . . .
H16B H 0.634(5) 0.241(2) 0.6220(15) 0.053(8) Uiso 1 1 d . . .
H17A H 0.387(4) -0.014(2) 0.6010(14) 0.045(7) Uiso 1 1 d . . .
H17B H 0.277(6) 0.023(3) 0.5330(19) 0.080(11) Uiso 1 1 d . . .
H17C H 0.153(6) 0.035(3) 0.5946(17) 0.072(10) Uiso 1 1 d . . .

loop_
_atom_site_aniso_label
_atom_site_aniso_U_11
_atom_site_aniso_U_22
_atom_site_aniso_U_33
_atom_site_aniso_U_23
_atom_site_aniso_U_13
_atom_site_aniso_U_12
Mo1 0.01671(10) 0.01525(11) 0.02050(11) -0.00190(6) 0.00027(6) 0.00000(6)
C1 0.0335(11) 0.0150(10) 0.0575(15) -0.0011(9) 0.0090(10) 0.0034(9)
C2 0.0431(13) 0.0231(11) 0.0457(14) 0.0136(10) -0.0118(11) -0.0023(10)
C3 0.0451(13) 0.0222(10) 0.0343(12) 0.0082(9) 0.0123(10) -0.0057(9)
C4 0.0247(10) 0.0234(10) 0.0469(13) 0.0060(9) 0.0002(9) -0.0066(9)
C5 0.0421(12) 0.0203(10) 0.0318(12) -0.0046(9) 0.0003(9) -0.0120(9)
C6 0.0263(11) 0.0332(12) 0.0424(13) -0.0129(10) -0.0101(9) -0.0008(9)
C7 0.0455(13) 0.0337(12) 0.0227(11) -0.0071(9) -0.0021(9) -0.0064(10)
C8 0.0296(11) 0.0303(12) 0.0415(13) -0.0196(10) 0.0056(9) -0.0005(9)
C9 0.0382(12) 0.0172(10) 0.0411(13) -0.0074(9) -0.0076(10) -0.0038(9)
C10 0.0333(11) 0.0268(11) 0.0368(12) -0.0123(9) 0.0046(9) -0.0128(9)
C11 0.0204(9) 0.0242(10) 0.0246(10) -0.0021(8) 0.0036(7) 0.0017(8)
C12 0.0233(9) 0.0226(10) 0.0255(10) 0.0004(8) 0.0029(7) 0.0008(8)
C13 0.0205(9) 0.0206(9) 0.0239(9) 0.0004(8) -0.0003(7) 0.0024(8)
C14 0.0319(11) 0.0236(10) 0.0270(10) 0.0010(8) 0.0059(8) 0.0020(9)
C15 0.0358(11) 0.0248(10) 0.0247(10) 0.0051(8) 0.0050(8) 0.0017(8)
C16 0.0396(14) 0.0384(14) 0.0570(17) 0.0082(12) -0.0062(12) -0.0014(12)
C17 0.0487(16) 0.0236(12) 0.0633(19) 0.0074(12) -0.0029(13) -0.0003(11)

loop_
_geom_bond_atom_site_label_1
_geom_bond_atom_site_label_2
_geom_bond_distance
_geom_bond_site_symmetry_2
_geom_bond_publ_flag
Mo1 C7 2.249(2) . ?
Mo1 C13 2.2555(19) . ?
Mo1 C11 2.261(2) . ?
Mo1 C5 2.274(2) . ?
Mo1 C8 2.288(2) . ?
Mo1 C6 2.296(2) . ?
Mo1 C1 2.304(2) . ?
Mo1 C4 2.325(2) . ?
Mo1 C2 2.333(2) . ?
Mo1 C3 2.348(2) . ?
Mo1 C10 2.351(2) . ?
Mo1 C9 2.352(2) . ?
C1 C2 1.392(3) . ?
C1 C5 1.422(3) . ?
C1 H1 0.91(3) . ?
C2 C3 1.405(3) . ?
C2 H2 0.90(3) . ?
C3 C4 1.391(3) . ?
C3 H3 0.90(3) . ?
C4 C5 1.420(3) . ?
C4 H4 0.94(3) . ?
C5 H5 0.88(3) . ?
C6 C10 1.400(3) . ?
C6 C7 1.422(3) . ?
C6 H6 0.92(3) . ?
C7 C8 1.411(3) . ?
C7 H7 0.90(3) . ?
C8 C9 1.405(3) . ?
C8 H8 0.91(3) . ?
C9 C10 1.401(3) . ?
C9 H9 0.90(3) . ?
C10 H10 0.94(3) . ?
C11 C12 1.530(3) . ?
C11 H11A 0.97(2) . ?
C11 H11B 0.93(2) . ?
C12 C13 1.525(3) . ?
C12 C14 1.536(3) . ?
C12 H12 1.00(2) . ?
C13 H13A 0.99(2) . ?
C13 H13B 0.96(3) . ?
C14 C15 1.502(3) . ?
C14 H14A 0.99(2) . ?
C14 H14B 0.97(3) . ?
C15 C16 1.338(3) . ?
C15 C17 1.473(3) . ?
C16 H16A 1.03(3) . ?
C16 H16B 0.90(3) . ?
C17 H17A 0.94(3) . ?
C17 H17B 0.94(4) . ?
C17 H17C 0.93(3) . ?
